data_1504853
loop_
_publ_author_name
'Wang, Yongfeng'
'Parkin, Sean R.'
'Watson, Mark D.'

_publ_section_title
;
 Benzodichalcogenophenes with perfluoroarene termini.
;
_journal_issue 20
_journal_name_full 'Organic letters'
_journal_page_first 4421
_journal_page_last 4424
_journal_paper_doi 10.1021/ol801569m
_journal_volume 10
_journal_year 2008
_chemical_formula_moiety 'C22 H4 F10 S2, 3(C7 H8)'
_chemical_formula_sum 'C43 H28 F10 S2'
_chemical_formula_weight 798.77
_chemical_name_systematic
; 
 ? 
;
_space_group_IT_number 2
_symmetry_cell_setting triclinic
_symmetry_space_group_name_Hall '-P 1'
_symmetry_space_group_name_H-M 'P -1'
_atom_sites_solution_hydrogens geom
_atom_sites_solution_primary direct
_atom_sites_solution_secondary difmap
_audit_creation_method SHELXL-97
_cell_angle_alpha 94.782(3)
_cell_angle_beta 90.372(3)
_cell_angle_gamma 94.074(3)
_cell_formula_units_Z 1
_cell_length_a 6.0070(4)
_cell_length_b 7.2054(5)
_cell_length_c 19.6209(12)
_cell_measurement_reflns_used 8711
_cell_measurement_temperature 90.0(2)
_cell_measurement_theta_max 66.76
_cell_measurement_theta_min 2.26
_cell_volume 844.09(10)
_computing_cell_refinement APEX2
_computing_data_collection 'APEX2 (Bruker-AXS, 2006)'
_computing_data_reduction APEX2
_computing_molecular_graphics 'XP in SHELXTL (Sheldrick, 2008)'
_computing_publication_material
; 
SHELX97-2 (Sheldrick, 2008) and local procedures 
;
_computing_structure_refinement 'SHELXL-97 (Sheldrick, 2008)'
_computing_structure_solution 'SHELXS-97 (Sheldrick, 2008)'
_diffrn_ambient_temperature 90.0(2)
_diffrn_detector_area_resol_mean 18
_diffrn_measured_fraction_theta_full 0.957
_diffrn_measured_fraction_theta_max 0.957
_diffrn_measurement_device_type 'Bruker X8 Proteum diffractometer'
_diffrn_measurement_method '\f and \w scans'
_diffrn_radiation_monochromator 'graded multilayer optics'
_diffrn_radiation_source 'fine-focus rotating anode'
_diffrn_radiation_type CuK\a
_diffrn_radiation_wavelength 1.54178
_diffrn_reflns_av_R_equivalents 0.0343
_diffrn_reflns_av_sigmaI/netI 0.0279
_diffrn_reflns_limit_h_max 7
_diffrn_reflns_limit_h_min -5
_diffrn_reflns_limit_k_max 8
_diffrn_reflns_limit_k_min -8
_diffrn_reflns_limit_l_max 23
_diffrn_reflns_limit_l_min -23
_diffrn_reflns_number 11193
_diffrn_reflns_theta_full 68.10
_diffrn_reflns_theta_max 68.10
_diffrn_reflns_theta_min 2.26
_diffrn_standards_number 0
_exptl_absorpt_coefficient_mu 2.228
_exptl_absorpt_correction_T_max 0.957
_exptl_absorpt_correction_T_min 0.751
_exptl_absorpt_correction_type multi-scan
_exptl_absorpt_process_details 'Sadabs in APEX2 (BrukerAXS, 2006)'
_exptl_crystal_colour yellow
_exptl_crystal_density_diffrn 1.571
_exptl_crystal_density_method 'not measured'
_exptl_crystal_description plate
_exptl_crystal_F_000 408
_exptl_crystal_size_max 0.25
_exptl_crystal_size_mid 0.18
_exptl_crystal_size_min 0.02
_refine_diff_density_max 0.297
_refine_diff_density_min -0.260
_refine_diff_density_rms 0.052
_refine_ls_extinction_method none
_refine_ls_goodness_of_fit_ref 1.067
_refine_ls_hydrogen_treatment constr
_refine_ls_matrix_type full
_refine_ls_number_parameters 281
_refine_ls_number_reflns 2952
_refine_ls_number_restraints 19
_refine_ls_restrained_S_all 1.065
_refine_ls_R_factor_all 0.0362
_refine_ls_R_factor_gt 0.0346
_refine_ls_shift/su_max 0.006
_refine_ls_shift/su_mean 0.000
_refine_ls_structure_factor_coef Fsqd
_refine_ls_weighting_details 'calc w=1/[\s^2^(Fo^2^)+(0.0413P)^2^+0.6840P] where P=(Fo^2^+2Fc^2^)/3'
_refine_ls_weighting_scheme calc
_refine_ls_wR_factor_gt 0.0911
_refine_ls_wR_factor_ref 0.0926
_reflns_number_gt 2810
_reflns_number_total 2952
_reflns_threshold_expression >2\s(I)
_cod_data_source_file ol801569m_si_001.cif
_cod_data_source_block x07088_1a
_cod_database_code 1504853

loop_
_symmetry_equiv_pos_as_xyz
'x, y, z'
'-x, -y, -z'

loop_
_atom_site_label
_atom_site_type_symbol
_atom_site_fract_x
_atom_site_fract_y
_atom_site_fract_z
_atom_site_U_iso_or_equiv
_atom_site_adp_type
_atom_site_occupancy
_atom_site_symmetry_multiplicity
_atom_site_calc_flag
_atom_site_refinement_flags
_atom_site_disorder_assembly
_atom_site_disorder_group
F1 F 0.00805(15) 0.26311(13) 0.26001(5) 0.0186(2) Uani 1 1 d . . .
C1 C 0.2958(3) 0.5830(2) 0.51444(8) 0.0150(3) Uani 1 1 d . . .
H1 H 0.1590 0.6382 0.5237 0.018 Uiso 1 1 calc R . .
F2 F -0.05099(16) 0.22305(14) 0.12462(5) 0.0219(2) Uani 1 1 d . . .
C2 C 0.3543(3) 0.5263(2) 0.44877(8) 0.0148(3) Uani 1 1 d . . .
S3 S 0.19767(7) 0.54313(6) 0.37553(2) 0.01745(13) Uani 1 1 d . . .
F3 F 0.27403(18) 0.34746(15) 0.04150(5) 0.0251(2) Uani 1 1 d . . .
F4 F 0.65952(16) 0.51289(14) 0.09566(5) 0.0216(2) Uani 1 1 d . . .
C4 C 0.3986(3) 0.4388(2) 0.32491(8) 0.0150(3) Uani 1 1 d . . .
F5 F 0.72235(15) 0.55427(13) 0.23093(5) 0.0185(2) Uani 1 1 d . . .
C5 C 0.5752(3) 0.3967(2) 0.36158(8) 0.0154(3) Uani 1 1 d . . .
H5 H 0.7009 0.3412 0.3417 0.018 Uiso 1 1 calc R . .
C6 C 0.5556(3) 0.4435(2) 0.43320(8) 0.0139(3) Uani 1 1 d . . .
C7 C 0.3660(3) 0.4123(2) 0.25062(8) 0.0142(3) Uani 1 1 d . . .
C8 C 0.1717(3) 0.3282(2) 0.22053(8) 0.0152(3) Uani 1 1 d . . .
C9 C 0.1391(3) 0.3061(2) 0.15119(9) 0.0169(3) Uani 1 1 d . . .
C10 C 0.3040(3) 0.3682(2) 0.10898(8) 0.0175(3) Uani 1 1 d . . .
C11 C 0.5002(3) 0.4511(2) 0.13667(8) 0.0163(3) Uani 1 1 d . . .
C12 C 0.5294(3) 0.4713(2) 0.20618(8) 0.0149(3) Uani 1 1 d . . .
C1T1 C 0.2876(3) -0.1372(2) 0.11319(9) 0.0214(4) Uani 1 1 d D . .
C2T1 C 0.4961(3) -0.0659(2) 0.13732(10) 0.0224(4) Uani 1 1 d D . .
H2T1 H 0.6091 -0.0343 0.1058 0.027 Uiso 1 1 calc R . .
C3T1 C 0.5418(3) -0.0402(2) 0.20650(10) 0.0239(4) Uani 1 1 d D . .
H3T1 H 0.6854 0.0097 0.2222 0.029 Uiso 1 1 calc R . .
C4T1 C 0.3809(3) -0.0862(2) 0.25282(10) 0.0240(4) Uani 1 1 d D . .
H4T1 H 0.4128 -0.0689 0.3005 0.029 Uiso 1 1 calc R . .
C5T1 C 0.1723(3) -0.1578(2) 0.22942(10) 0.0235(4) Uani 1 1 d D . .
H5T1 H 0.0600 -0.1901 0.2611 0.028 Uiso 1 1 calc R . .
C6T1 C 0.1268(3) -0.1825(2) 0.16032(10) 0.0217(4) Uani 1 1 d D . .
H6T1 H -0.0173 -0.2314 0.1447 0.026 Uiso 1 1 calc R . .
C7T1 C 0.2373(4) -0.1640(3) 0.03806(10) 0.0317(4) Uani 1 1 d D . .
H7T1 H 0.1018 -0.2472 0.0299 0.048 Uiso 1 1 calc R . .
H7T2 H 0.3626 -0.2194 0.0143 0.048 Uiso 1 1 calc R . .
H7T3 H 0.2145 -0.0429 0.0208 0.048 Uiso 1 1 calc R . .
C1T2 C -0.0772(7) -0.0313(5) 0.4607(2) 0.0240(9) Uani 0.50 1 d PD A -1
C2T2 C -0.1856(16) -0.0780(13) 0.5189(5) 0.0179(17) Uani 0.50 1 d PD A -1
H2T2 H -0.3349 -0.1312 0.5157 0.021 Uiso 0.50 1 calc PR A -1
C3T2 C -0.0798(7) -0.0483(5) 0.5826(3) 0.0281(9) Uani 0.50 1 d PD A -1
H3T2 H -0.1542 -0.0846 0.6225 0.034 Uiso 0.50 1 calc PR A -1
C4T2 C 0.1306(12) 0.0328(10) 0.5869(4) 0.038(2) Uani 0.50 1 d PD A -1
H4T2 H 0.2027 0.0569 0.6303 0.046 Uiso 0.50 1 calc PR A -1
C5T2 C 0.2423(8) 0.0812(6) 0.5283(4) 0.0383(12) Uani 0.50 1 d PD A -1
H5T2 H 0.3909 0.1363 0.5316 0.046 Uiso 0.50 1 calc PR A -1
C6T2 C 0.1348(15) 0.0484(13) 0.4650(6) 0.027(2) Uani 0.50 1 d PD A -1
H6T2 H 0.2095 0.0817 0.4248 0.032 Uiso 0.50 1 calc PR A -1
C7T2 C -0.1974(13) -0.0629(11) 0.3938(4) 0.0374(16) Uani 0.50 1 d PD A -1
H7T4 H -0.3481 -0.1193 0.4007 0.056 Uiso 0.50 1 calc PR A -1
H7T5 H -0.1162 -0.1470 0.3628 0.056 Uiso 0.50 1 calc PR A -1
H7T6 H -0.2073 0.0566 0.3740 0.056 Uiso 0.50 1 calc PR A -1

loop_
_atom_site_aniso_label
_atom_site_aniso_U_11
_atom_site_aniso_U_22
_atom_site_aniso_U_33
_atom_site_aniso_U_23
_atom_site_aniso_U_13
_atom_site_aniso_U_12
F1 0.0127(5) 0.0216(5) 0.0211(5) 0.0017(4) 0.0040(4) -0.0019(4)
C1 0.0120(8) 0.0147(8) 0.0185(8) 0.0018(6) 0.0024(6) 0.0011(6)
F2 0.0157(5) 0.0248(5) 0.0240(5) -0.0010(4) -0.0057(4) -0.0026(4)
C2 0.0128(8) 0.0130(7) 0.0186(8) 0.0026(6) -0.0002(6) -0.0006(6)
S3 0.0138(2) 0.0232(2) 0.0158(2) 0.00038(16) 0.00053(15) 0.00564(16)
F3 0.0279(6) 0.0328(6) 0.0143(5) 0.0016(4) -0.0018(4) -0.0002(4)
F4 0.0199(5) 0.0259(5) 0.0192(5) 0.0048(4) 0.0070(4) -0.0012(4)
C4 0.0138(8) 0.0136(8) 0.0172(8) 0.0005(6) 0.0029(6) -0.0006(6)
F5 0.0122(5) 0.0215(5) 0.0212(5) 0.0017(4) -0.0001(4) -0.0030(4)
C5 0.0135(8) 0.0147(8) 0.0177(8) 0.0017(6) 0.0024(6) -0.0004(6)
C6 0.0132(8) 0.0099(7) 0.0183(8) 0.0005(6) 0.0022(6) -0.0009(6)
C7 0.0130(8) 0.0135(8) 0.0164(8) 0.0012(6) 0.0007(6) 0.0035(6)
C8 0.0125(8) 0.0140(8) 0.0195(8) 0.0024(6) 0.0033(6) 0.0015(6)
C9 0.0137(8) 0.0148(8) 0.0220(9) 0.0000(6) -0.0031(6) 0.0011(6)
C10 0.0208(9) 0.0176(8) 0.0144(8) 0.0000(6) -0.0012(6) 0.0043(7)
C11 0.0166(8) 0.0143(8) 0.0185(8) 0.0040(6) 0.0055(6) 0.0023(6)
C12 0.0113(8) 0.0135(8) 0.0197(8) 0.0005(6) -0.0008(6) 0.0013(6)
C1T1 0.0199(9) 0.0155(8) 0.0293(10) 0.0015(7) -0.0001(7) 0.0045(7)
C2T1 0.0172(9) 0.0183(8) 0.0322(10) 0.0038(7) 0.0048(7) 0.0022(7)
C3T1 0.0172(9) 0.0166(8) 0.0377(11) 0.0008(7) -0.0040(8) 0.0008(7)
C4T1 0.0262(10) 0.0189(9) 0.0271(9) 0.0006(7) -0.0024(7) 0.0049(7)
C5T1 0.0206(9) 0.0179(9) 0.0329(10) 0.0048(7) 0.0054(7) 0.0036(7)
C6T1 0.0148(9) 0.0170(8) 0.0335(10) 0.0025(7) -0.0012(7) 0.0011(6)
C7T1 0.0324(11) 0.0334(11) 0.0290(10) 0.0005(8) -0.0022(8) 0.0031(9)
C1T2 0.029(3) 0.0176(18) 0.027(3) 0.0035(16) 0.000(2) 0.0093(17)
C2T2 0.009(3) 0.015(3) 0.029(4) 0.001(3) -0.003(3) -0.002(2)
C3T2 0.035(3) 0.025(2) 0.026(2) 0.0018(17) 0.0063(19) 0.0118(17)
C4T2 0.031(4) 0.022(3) 0.058(6) -0.015(3) -0.020(3) 0.010(2)
C5T2 0.015(3) 0.017(2) 0.081(4) -0.007(2) 0.002(3) -0.0008(16)
C6T2 0.019(5) 0.017(3) 0.046(7) 0.007(3) 0.012(4) 0.002(3)
C7T2 0.048(5) 0.036(4) 0.031(4) 0.003(3) -0.003(3) 0.019(3)

loop_
_atom_type_symbol
_atom_type_description
_atom_type_scat_dispersion_real
_atom_type_scat_dispersion_imag
_atom_type_scat_source
C C 0.0181 0.0091 'International Tables Vol C Tables 4.2.6.8 and 6.1.1.4'
H H 0.0000 0.0000 'International Tables Vol C Tables 4.2.6.8 and 6.1.1.4'
F F 0.0727 0.0534 'International Tables Vol C Tables 4.2.6.8 and 6.1.1.4'
S S 0.3331 0.5567 'International Tables Vol C Tables 4.2.6.8 and 6.1.1.4'

loop_
_geom_angle_atom_site_label_1
_geom_angle_atom_site_label_2
_geom_angle_atom_site_label_3
_geom_angle
_geom_angle_site_symmetry_1
_geom_angle_site_symmetry_3
C2 C1 C6 117.49(15) . 2_666
C2 C1 H1 121.3 . .
C6 C1 H1 121.3 2_666 .
C1 C2 C6 122.74(15) . .
C1 C2 S3 126.11(13) . .
C6 C2 S3 111.15(12) . .
C2 S3 C4 91.24(8) . .
C5 C4 C7 127.65(15) . .
C5 C4 S3 112.57(12) . .
C7 C4 S3 119.74(12) . .
C4 C5 C6 113.42(15) . .
C4 C5 H5 123.3 . .
C6 C5 H5 123.3 . .
C1 C6 C2 119.77(15) 2_666 .
C1 C6 C5 128.62(15) 2_666 .
C2 C6 C5 111.61(14) . .
C8 C7 C12 115.93(15) . .
C8 C7 C4 122.46(15) . .
C12 C7 C4 121.60(15) . .
F1 C8 C9 117.84(14) . .
F1 C8 C7 119.52(14) . .
C9 C8 C7 122.63(15) . .
F2 C9 C8 120.35(15) . .
F2 C9 C10 120.00(15) . .
C8 C9 C10 119.65(15) . .
F3 C10 C9 120.15(15) . .
F3 C10 C11 120.20(15) . .
C9 C10 C11 119.65(15) . .
F4 C11 C12 120.67(15) . .
F4 C11 C10 119.62(15) . .
C12 C11 C10 119.70(15) . .
F5 C12 C11 117.68(14) . .
F5 C12 C7 119.88(14) . .
C11 C12 C7 122.43(15) . .
C6T1 C1T1 C2T1 118.27(17) . .
C6T1 C1T1 C7T1 120.85(17) . .
C2T1 C1T1 C7T1 120.89(17) . .
C3T1 C2T1 C1T1 120.83(17) . .
C3T1 C2T1 H2T1 119.6 . .
C1T1 C2T1 H2T1 119.6 . .
C4T1 C3T1 C2T1 120.38(17) . .
C4T1 C3T1 H3T1 119.8 . .
C2T1 C3T1 H3T1 119.8 . .
C3T1 C4T1 C5T1 119.37(18) . .
C3T1 C4T1 H4T1 120.3 . .
C5T1 C4T1 H4T1 120.3 . .
C6T1 C5T1 C4T1 120.11(17) . .
C6T1 C5T1 H5T1 119.9 . .
C4T1 C5T1 H5T1 119.9 . .
C5T1 C6T1 C1T1 121.04(17) . .
C5T1 C6T1 H6T1 119.5 . .
C1T1 C6T1 H6T1 119.5 . .
C1T1 C7T1 H7T1 109.5 . .
C1T1 C7T1 H7T2 109.5 . .
H7T1 C7T1 H7T2 109.5 . .
C1T1 C7T1 H7T3 109.5 . .
H7T1 C7T1 H7T3 109.5 . .
H7T2 C7T1 H7T3 109.5 . .
C6T2 C1T2 C2T2 120.0(6) . .
C6T2 C1T2 C7T2 120.8(7) . .
C2T2 C1T2 C7T2 119.2(6) . .
C1T2 C2T2 C3T2 120.9(7) . .
C1T2 C2T2 H2T2 119.5 . .
C3T2 C2T2 H2T2 119.5 . .
C4T2 C3T2 C2T2 119.1(7) . .
C4T2 C3T2 H3T2 120.4 . .
C2T2 C3T2 H3T2 120.4 . .
C3T2 C4T2 C5T2 120.6(6) . .
C3T2 C4T2 H4T2 119.7 . .
C5T2 C4T2 H4T2 119.7 . .
C4T2 C5T2 C6T2 119.5(7) . .
C4T2 C5T2 H5T2 120.2 . .
C6T2 C5T2 H5T2 120.2 . .
C1T2 C6T2 C5T2 119.9(9) . .
C1T2 C6T2 H6T2 120.0 . .
C5T2 C6T2 H6T2 120.0 . .
C1T2 C7T2 H7T4 109.5 . .
C1T2 C7T2 H7T5 109.5 . .
H7T4 C7T2 H7T5 109.5 . .
C1T2 C7T2 H7T6 109.5 . .
H7T4 C7T2 H7T6 109.5 . .
H7T5 C7T2 H7T6 109.5 . .

loop_
_geom_bond_atom_site_label_1
_geom_bond_atom_site_label_2
_geom_bond_distance
_geom_bond_site_symmetry_2
F1 C8 1.3385(19) .
C1 C2 1.374(2) .
C1 C6 1.391(2) 2_666
C1 H1 0.9500 .
F2 C9 1.3334(19) .
C2 C6 1.410(2) .
C2 S3 1.7299(16) .
S3 C4 1.7401(16) .
F3 C10 1.3296(19) .
F4 C11 1.3308(19) .
C4 C5 1.344(2) .
C4 C7 1.464(2) .
F5 C12 1.3351(19) .
C5 C6 1.425(2) .
C5 H5 0.9500 .
C6 C1 1.391(2) 2_666
C7 C8 1.381(2) .
C7 C12 1.385(2) .
C8 C9 1.368(2) .
C9 C10 1.369(2) .
C10 C11 1.371(2) .
C11 C12 1.368(2) .
C1T1 C6T1 1.383(3) .
C1T1 C2T1 1.385(3) .
C1T1 C7T1 1.497(3) .
C2T1 C3T1 1.378(3) .
C2T1 H2T1 0.9500 .
C3T1 C4T1 1.373(3) .
C3T1 H3T1 0.9500 .
C4T1 C5T1 1.382(3) .
C4T1 H4T1 0.9500 .
C5T1 C6T1 1.376(3) .
C5T1 H5T1 0.9500 .
C6T1 H6T1 0.9500 .
C7T1 H7T1 0.9800 .
C7T1 H7T2 0.9800 .
C7T1 H7T3 0.9800 .
C1T2 C6T2 1.358(10) .
C1T2 C2T2 1.373(12) .
C1T2 C7T2 1.487(6) .
C2T2 C3T2 1.391(8) .
C2T2 H2T2 0.9500 .
C3T2 C4T2 1.353(8) .
C3T2 H3T2 0.9500 .
C4T2 C5T2 1.392(10) .
C4T2 H4T2 0.9500 .
C5T2 C6T2 1.392(9) .
C5T2 H5T2 0.9500 .
C6T2 H6T2 0.9500 .
C7T2 H7T4 0.9800 .
C7T2 H7T5 0.9800 .
C7T2 H7T6 0.9800 .

loop_
_geom_torsion_atom_site_label_1
_geom_torsion_atom_site_label_2
_geom_torsion_atom_site_label_3
_geom_torsion_atom_site_label_4
_geom_torsion
_geom_torsion_site_symmetry_1
_geom_torsion_site_symmetry_4
C6 C1 C2 C6 0.1(3) 2_666 .
C6 C1 C2 S3 179.64(12) 2_666 .
C1 C2 S3 C4 -179.08(15) . .
C6 C2 S3 C4 0.47(12) . .
C2 S3 C4 C5 -0.94(13) . .
C2 S3 C4 C7 -178.93(13) . .
C7 C4 C5 C6 178.95(15) . .
S3 C4 C5 C6 1.15(18) . .
C1 C2 C6 C1 -0.1(3) . 2_666
S3 C2 C6 C1 -179.71(12) . 2_666
C1 C2 C6 C5 179.64(14) . .
S3 C2 C6 C5 0.07(17) . .
C4 C5 C6 C1 178.96(16) . 2_666
C4 C5 C6 C2 -0.8(2) . .
C5 C4 C7 C8 131.31(18) . .
S3 C4 C7 C8 -51.0(2) . .
C5 C4 C7 C12 -49.0(2) . .
S3 C4 C7 C12 128.66(14) . .
C12 C7 C8 F1 178.34(13) . .
C4 C7 C8 F1 -2.0(2) . .
C12 C7 C8 C9 -0.9(2) . .
C4 C7 C8 C9 178.81(15) . .
F1 C8 C9 F2 0.4(2) . .
C7 C8 C9 F2 179.60(14) . .
F1 C8 C9 C10 -178.97(14) . .
C7 C8 C9 C10 0.3(2) . .
F2 C9 C10 F3 0.7(2) . .
C8 C9 C10 F3 -179.99(14) . .
F2 C9 C10 C11 -179.07(14) . .
C8 C9 C10 C11 0.3(2) . .
F3 C10 C11 F4 0.9(2) . .
C9 C10 C11 F4 -179.39(14) . .
F3 C10 C11 C12 -179.86(14) . .
C9 C10 C11 C12 -0.1(2) . .
F4 C11 C12 F5 -0.2(2) . .
C10 C11 C12 F5 -179.45(14) . .
F4 C11 C12 C7 178.70(14) . .
C10 C11 C12 C7 -0.6(2) . .
C8 C7 C12 F5 179.90(13) . .
C4 C7 C12 F5 0.2(2) . .
C8 C7 C12 C11 1.0(2) . .
C4 C7 C12 C11 -178.67(15) . .
C6T1 C1T1 C2T1 C3T1 -0.2(3) . .
C7T1 C1T1 C2T1 C3T1 179.55(17) . .
C1T1 C2T1 C3T1 C4T1 0.4(3) . .
C2T1 C3T1 C4T1 C5T1 -0.3(3) . .
C3T1 C4T1 C5T1 C6T1 0.0(3) . .
C4T1 C5T1 C6T1 C1T1 0.2(3) . .
C2T1 C1T1 C6T1 C5T1 -0.1(3) . .
C7T1 C1T1 C6T1 C5T1 -179.88(16) . .
C6T2 C1T2 C2T2 C3T2 -1.3(14) . .
C7T2 C1T2 C2T2 C3T2 -179.2(6) . .
C1T2 C2T2 C3T2 C4T2 2.0(10) . .
C2T2 C3T2 C4T2 C5T2 -1.8(9) . .
C3T2 C4T2 C5T2 C6T2 1.0(10) . .
C2T2 C1T2 C6T2 C5T2 0.5(14) . .
C7T2 C1T2 C6T2 C5T2 178.3(7) . .
C4T2 C5T2 C6T2 C1T2 -0.3(11) . .
